data_7237460
loop_
_publ_author_name
'Zhang, Zhenzhen'
'Tang, Liangliang'
'Fan, Xiaojing'
'Wang, Yanhui'
'Zhang, Kai'
'Sun, Qikun'
'Zhang, Haichang'
'Xue, Shanfeng'
'Yang, Wenjun'

_publ_section_title
;
 N-Alkylcarbazoles: homolog manipulating long-lived room-temperature
 phosphorescence
;
_journal_issue 33
_journal_name_full 'Journal of Materials Chemistry C'
_journal_page_first 8984
_journal_paper_doi 10.1039/C8TC03228A
_journal_volume 6
_journal_year 2018
_chemical_formula_sum 'C15 H15 N'
_chemical_formula_weight 209.28
_chemical_name_common C3CZ
_space_group_IT_number 14
_space_group_name_Hall '-P 2ybc'
_space_group_name_H-M_alt 'P 1 21/c 1'
_symmetry_cell_setting monoclinic
_symmetry_space_group_name_H-M 'P 1 21/c 1'
_atom_sites_solution_hydrogens geom
_atom_sites_solution_primary direct
_atom_sites_solution_secondary difmap
_audit_creation_method SHELXL-97
_audit_update_record
;
2018-05-25 deposited with the CCDC.
2018-08-13 downloaded from the CCDC.
;
_cell_angle_alpha 90.00
_cell_angle_beta 97.756(14)
_cell_angle_gamma 90.00
_cell_formula_units_Z 4
_cell_length_a 5.455(4)
_cell_length_b 12.3116(19)
_cell_length_c 17.4777(13)
_cell_measurement_reflns_used 1417
_cell_measurement_temperature 296(2)
_cell_measurement_theta_max 23.69
_cell_measurement_theta_min 2.35
_cell_volume 1163.1(9)
_computing_cell_refinement 'Bruker SAINT'
_computing_data_collection 'Bruker APEX2'
_computing_data_reduction 'Bruker SAINT'
_computing_molecular_graphics 'Bruker SHELXTL'
_computing_publication_material 'Bruker SHELXTL'
_computing_structure_refinement 'SHELXL-97 (Sheldrick, 2008)'
_computing_structure_solution 'SHELXS-97 (Sheldrick, 2008)'
_diffrn_ambient_temperature 296(2)
_diffrn_measured_fraction_theta_full 0.998
_diffrn_measured_fraction_theta_max 0.998
_diffrn_measurement_device_type 'Bruker APEX-II CCD'
_diffrn_measurement_method '\f and \w scans'
_diffrn_radiation_monochromator graphite
_diffrn_radiation_source 'fine-focus sealed tube'
_diffrn_radiation_type MoK\a
_diffrn_radiation_wavelength 0.71073
_diffrn_reflns_av_R_equivalents 0.0403
_diffrn_reflns_av_sigmaI/netI 0.0518
_diffrn_reflns_limit_h_max 6
_diffrn_reflns_limit_h_min -5
_diffrn_reflns_limit_k_max 14
_diffrn_reflns_limit_k_min -14
_diffrn_reflns_limit_l_max 20
_diffrn_reflns_limit_l_min -19
_diffrn_reflns_number 5682
_diffrn_reflns_theta_full 25.00
_diffrn_reflns_theta_max 25.00
_diffrn_reflns_theta_min 2.03
_exptl_absorpt_coefficient_mu 0.069
_exptl_absorpt_correction_T_max 0.9856
_exptl_absorpt_correction_T_min 0.9775
_exptl_absorpt_correction_type multi-scan
_exptl_absorpt_process_details SADABS
_exptl_crystal_colour colorless
_exptl_crystal_density_diffrn 1.195
_exptl_crystal_density_method 'not measured'
_exptl_crystal_description block
_exptl_crystal_F_000 448
_exptl_crystal_size_max 0.33
_exptl_crystal_size_mid 0.28
_exptl_crystal_size_min 0.21
_refine_diff_density_max 0.114
_refine_diff_density_min -0.118
_refine_diff_density_rms 0.027
_refine_ls_extinction_coef 0.028(3)
_refine_ls_extinction_expression Fc^*^=kFc[1+0.001xFc^2^\l^3^/sin(2\q)]^-1/4^
_refine_ls_extinction_method SHELXL
_refine_ls_goodness_of_fit_ref 1.095
_refine_ls_hydrogen_treatment constr
_refine_ls_matrix_type full
_refine_ls_number_parameters 146
_refine_ls_number_reflns 2045
_refine_ls_number_restraints 0
_refine_ls_restrained_S_all 1.095
_refine_ls_R_factor_all 0.0603
_refine_ls_R_factor_gt 0.0399
_refine_ls_shift/su_max 0.000
_refine_ls_shift/su_mean 0.000
_refine_ls_structure_factor_coef Fsqd
_refine_ls_weighting_details 'calc w=1/[\s^2^(Fo^2^)+(0.0200P)^2^+0.1300P] where P=(Fo^2^+2Fc^2^)/3'
_refine_ls_weighting_scheme calc
_refine_ls_wR_factor_gt 0.0892
_refine_ls_wR_factor_ref 0.0957
_reflns_number_gt 1457
_reflns_number_total 2045
_reflns_threshold_expression >2sigma(I)
_cod_data_source_file c8tc03228a2.cif
_cod_data_source_block a_CCDC1
_cod_depositor_comments
;
The following automatic conversions were performed:

data item '_exptl_absorpt_correction_type' value 'Multi-scan' was
changed to 'multi-scan' in accordance with the
/home/saulius/struct/COD-crude-data/automatic-downloads/DataCite-retrospective/RSC/depositions/lib/dictionaries/cif_core.dic
dictionary named 'cif_core.dic' version 2.4.2 last updated on
2011-04-26.

data item '_symmetry_cell_setting' value 'Monoclinic' was changed to
'monoclinic' in accordance with the
/home/saulius/struct/COD-crude-data/automatic-downloads/DataCite-retrospective/RSC/depositions/lib/dictionaries/cif_core.dic
dictionary named 'cif_core.dic' version 2.4.2 last updated on
2011-04-26.

Automatic conversion script
Id: cif_fix_values 6909 2019-04-08 15:41:33Z antanas 
;
_cod_original_sg_symbol_H-M 'P2(1)/c  '
_cod_database_code 7237460

loop_
_symmetry_equiv_pos_as_xyz
'x, y, z'
'-x, y+1/2, -z+1/2'
'-x, -y, -z'
'x, -y-1/2, z-1/2'

loop_
_atom_site_label
_atom_site_type_symbol
_atom_site_fract_x
_atom_site_fract_y
_atom_site_fract_z
_atom_site_U_iso_or_equiv
_atom_site_adp_type
_atom_site_occupancy
_atom_site_symmetry_multiplicity
_atom_site_calc_flag
_atom_site_refinement_flags
N1 N 0.4494(2) 0.87934(10) 0.18959(7) 0.0530(4) Uani 1 1 d .
C1 C 0.2556(3) 0.80904(12) 0.16605(9) 0.0510(4) Uani 1 1 d .
C2 C 0.1686(3) 0.77157(14) 0.09274(9) 0.0649(5) Uani 1 1 d .
H2A H 0.2405 0.7938 0.0501 0.078 Uiso 1 1 calc R
C3 C -0.0258(4) 0.70102(16) 0.08503(11) 0.0769(6) Uani 1 1 d .
H3A H -0.0863 0.6747 0.0362 0.092 Uiso 1 1 calc R
C4 C -0.1355(3) 0.66755(15) 0.14809(13) 0.0774(6) Uani 1 1 d .
H4A H -0.2679 0.6193 0.1410 0.093 Uiso 1 1 calc R
C5 C -0.0503(3) 0.70503(13) 0.22111(10) 0.0659(5) Uani 1 1 d .
H5A H -0.1246 0.6826 0.2633 0.079 Uiso 1 1 calc R
C6 C 0.1479(3) 0.77660(12) 0.23089(9) 0.0503(4) Uani 1 1 d .
C7 C 0.2853(3) 0.82907(12) 0.29671(8) 0.0493(4) Uani 1 1 d .
C8 C 0.4709(3) 0.89055(12) 0.26891(9) 0.0491(4) Uani 1 1 d .
C9 C 0.6445(3) 0.94840(13) 0.31816(10) 0.0618(5) Uani 1 1 d .
H9A H 0.7675 0.9888 0.2993 0.074 Uiso 1 1 calc R
C10 C 0.6278(3) 0.94369(15) 0.39575(10) 0.0700(5) Uani 1 1 d .
H10A H 0.7435 0.9809 0.4300 0.084 Uiso 1 1 calc R
C11 C 0.4439(4) 0.88528(15) 0.42445(10) 0.0701(5) Uani 1 1 d .
H11A H 0.4369 0.8843 0.4773 0.084 Uiso 1 1 calc R
C12 C 0.2716(3) 0.82868(14) 0.37555(9) 0.0614(5) Uani 1 1 d .
H12A H 0.1467 0.7904 0.3950 0.074 Uiso 1 1 calc R
C13 C 0.6044(3) 0.93414(14) 0.14009(9) 0.0629(5) Uani 1 1 d .
H13A H 0.5912 0.8963 0.0910 0.075 Uiso 1 1 calc R
H13B H 0.7754 0.9299 0.1638 0.075 Uiso 1 1 calc R
C14 C 0.5370(3) 1.05172(15) 0.12537(11) 0.0731(5) Uani 1 1 d .
H14A H 0.5572 1.0899 0.1744 0.088 Uiso 1 1 calc R
H14B H 0.6522 1.0832 0.0939 0.088 Uiso 1 1 calc R
C15 C 0.2795(4) 1.07047(17) 0.08608(11) 0.0888(6) Uani 1 1 d .
H15A H 0.2512 1.1471 0.0794 0.133 Uiso 1 1 calc R
H15B H 0.1633 1.0409 0.1171 0.133 Uiso 1 1 calc R
H15C H 0.2590 1.0355 0.0365 0.133 Uiso 1 1 calc R

loop_
_atom_site_aniso_label
_atom_site_aniso_U_11
_atom_site_aniso_U_22
_atom_site_aniso_U_33
_atom_site_aniso_U_23
_atom_site_aniso_U_13
_atom_site_aniso_U_12
N1 0.0507(7) 0.0564(8) 0.0533(8) 0.0010(6) 0.0116(6) -0.0017(7)
C1 0.0495(8) 0.0459(9) 0.0566(10) -0.0024(7) 0.0037(7) 0.0025(7)
C2 0.0703(11) 0.0633(11) 0.0596(11) -0.0091(8) 0.0031(8) 0.0050(10)
C3 0.0805(13) 0.0673(12) 0.0772(13) -0.0167(10) -0.0098(11) 0.0006(11)
C4 0.0627(11) 0.0601(11) 0.1036(16) -0.0059(11) -0.0100(11) -0.0102(9)
C5 0.0584(10) 0.0562(10) 0.0823(13) 0.0068(9) 0.0070(9) -0.0046(9)
C6 0.0471(8) 0.0428(9) 0.0608(10) 0.0038(7) 0.0059(7) 0.0036(7)
C7 0.0490(9) 0.0457(9) 0.0527(9) 0.0046(7) 0.0051(7) 0.0068(7)
C8 0.0466(8) 0.0453(9) 0.0546(9) -0.0008(7) 0.0038(7) 0.0049(7)
C9 0.0536(9) 0.0574(10) 0.0724(12) -0.0010(9) 0.0008(8) 0.0005(8)
C10 0.0720(12) 0.0643(12) 0.0675(12) -0.0095(9) -0.0132(9) 0.0077(10)
C11 0.0864(13) 0.0684(12) 0.0536(10) -0.0012(9) 0.0023(9) 0.0138(11)
C12 0.0670(11) 0.0580(10) 0.0604(11) 0.0075(8) 0.0131(8) 0.0082(9)
C13 0.0562(10) 0.0657(11) 0.0699(11) 0.0083(9) 0.0195(8) 0.0019(9)
C14 0.0735(12) 0.0671(12) 0.0811(12) 0.0139(10) 0.0186(9) -0.0009(10)
C15 0.0852(14) 0.0870(14) 0.0936(15) 0.0183(11) 0.0101(11) 0.0164(12)

loop_
_atom_type_symbol
_atom_type_description
_atom_type_scat_dispersion_real
_atom_type_scat_dispersion_imag
_atom_type_scat_source
C C 0.0033 0.0016 'International Tables Vol C Tables 4.2.6.8 and 6.1.1.4'
H H 0.0000 0.0000 'International Tables Vol C Tables 4.2.6.8 and 6.1.1.4'
N N 0.0061 0.0033 'International Tables Vol C Tables 4.2.6.8 and 6.1.1.4'

loop_
_geom_angle_atom_site_label_1
_geom_angle_atom_site_label_2
_geom_angle_atom_site_label_3
_geom_angle
C8 N1 C1 108.56(12)
C8 N1 C13 124.93(13)
C1 N1 C13 126.50(13)
C2 C1 N1 129.48(15)
C2 C1 C6 121.62(15)
N1 C1 C6 108.89(13)
C3 C2 C1 117.96(17)
C3 C2 H2A 121.0
C1 C2 H2A 121.0
C2 C3 C4 121.64(17)
C2 C3 H3A 119.2
C4 C3 H3A 119.2
C5 C4 C3 120.59(17)
C5 C4 H4A 119.7
C3 C4 H4A 119.7
C4 C5 C6 119.15(17)
C4 C5 H5A 120.4
C6 C5 H5A 120.4
C5 C6 C1 119.04(14)
C5 C6 C7 134.19(15)
C1 C6 C7 106.75(13)
C12 C7 C8 118.90(14)
C12 C7 C6 134.35(15)
C8 C7 C6 106.74(13)
N1 C8 C9 129.18(15)
N1 C8 C7 109.03(13)
C9 C8 C7 121.77(15)
C10 C9 C8 117.40(16)
C10 C9 H9A 121.3
C8 C9 H9A 121.3
C9 C10 C11 121.93(16)
C9 C10 H10A 119.0
C11 C10 H10A 119.0
C12 C11 C10 120.51(17)
C12 C11 H11A 119.7
C10 C11 H11A 119.7
C11 C12 C7 119.45(16)
C11 C12 H12A 120.3
C7 C12 H12A 120.3
N1 C13 C14 113.51(14)
N1 C13 H13A 108.9
C14 C13 H13A 108.9
N1 C13 H13B 108.9
C14 C13 H13B 108.9
H13A C13 H13B 107.7
C15 C14 C13 114.77(16)
C15 C14 H14A 108.6
C13 C14 H14A 108.6
C15 C14 H14B 108.6
C13 C14 H14B 108.6
H14A C14 H14B 107.6
C14 C15 H15A 109.5
C14 C15 H15B 109.5
H15A C15 H15B 109.5
C14 C15 H15C 109.5
H15A C15 H15C 109.5
H15B C15 H15C 109.5

loop_
_geom_bond_atom_site_label_1
_geom_bond_atom_site_label_2
_geom_bond_distance
N1 C8 1.3825(18)
N1 C1 1.3852(19)
N1 C13 1.455(2)
C1 C2 1.384(2)
C1 C6 1.403(2)
C2 C3 1.363(2)
C2 H2A 0.9300
C3 C4 1.386(3)
C3 H3A 0.9300
C4 C5 1.378(2)
C4 H4A 0.9300
C5 C6 1.387(2)
C5 H5A 0.9300
C6 C7 1.439(2)
C7 C12 1.390(2)
C7 C8 1.402(2)
C8 C9 1.388(2)
C9 C10 1.373(2)
C9 H9A 0.9300
C10 C11 1.383(3)
C10 H10A 0.9300
C11 C12 1.372(2)
C11 H11A 0.9300
C12 H12A 0.9300
C13 C14 1.507(2)
C13 H13A 0.9700
C13 H13B 0.9700
C14 C15 1.495(3)
C14 H14A 0.9700
C14 H14B 0.9700
C15 H15A 0.9600
C15 H15B 0.9600
C15 H15C 0.9600

loop_
_geom_torsion_atom_site_label_1
_geom_torsion_atom_site_label_2
_geom_torsion_atom_site_label_3
_geom_torsion_atom_site_label_4
_geom_torsion
C8 N1 C1 C2 -178.41(15)
C13 N1 C1 C2 2.3(2)
C8 N1 C1 C6 1.30(16)
C13 N1 C1 C6 -177.95(13)
N1 C1 C2 C3 179.30(15)
C6 C1 C2 C3 -0.4(2)
C1 C2 C3 C4 0.3(3)
C2 C3 C4 C5 0.0(3)
C3 C4 C5 C6 -0.2(3)
C4 C5 C6 C1 0.2(2)
C4 C5 C6 C7 -178.47(16)
C2 C1 C6 C5 0.1(2)
N1 C1 C6 C5 -179.59(12)
C2 C1 C6 C7 179.11(13)
N1 C1 C6 C7 -0.62(16)
C5 C6 C7 C12 -0.4(3)
C1 C6 C7 C12 -179.16(16)
C5 C6 C7 C8 178.47(16)
C1 C6 C7 C8 -0.28(15)
C1 N1 C8 C9 176.75(14)
C13 N1 C8 C9 -4.0(2)
C1 N1 C8 C7 -1.48(16)
C13 N1 C8 C7 177.78(13)
C12 C7 C8 N1 -179.84(13)
C6 C7 C8 N1 1.07(15)
C12 C7 C8 C9 1.8(2)
C6 C7 C8 C9 -177.31(13)
N1 C8 C9 C10 -178.28(14)
C7 C8 C9 C10 -0.3(2)
C8 C9 C10 C11 -1.0(2)
C9 C10 C11 C12 0.6(3)
C10 C11 C12 C7 1.0(2)
C8 C7 C12 C11 -2.1(2)
C6 C7 C12 C11 176.67(15)
C8 N1 C13 C14 -77.13(19)
C1 N1 C13 C14 102.00(18)
N1 C13 C14 C15 -60.7(2)
